data_4341065
loop_
_publ_author_name
'Zhang, Shaowei'
'Shi, Wei'
'Li, Leilei'
'Duan, Eryue'
'Cheng, Peng'

_publ_section_title
;
 Lanthanide Coordination Polymers with &quot;fsy-type&quot; Topology Based
 on 4,4'-Azobenzoic Acid: Syntheses, Crystal Structures, and Magnetic
 Properties.
;
_journal_issue 19
_journal_name_full 'Inorganic chemistry'
_journal_page_first 10340
_journal_page_last 10346
_journal_paper_doi 10.1021/ic501395p
_journal_volume 53
_journal_year 2014
_chemical_formula_sum 'C54 H51 N9 O15 Tb2'
_chemical_formula_weight 1383.88
_chemical_name_systematic
; 
 ? 
;
_space_group_IT_number 14
_symmetry_cell_setting monoclinic
_symmetry_space_group_name_Hall '-P 2yn'
_symmetry_space_group_name_H-M 'P 1 21/n 1'
_atom_sites_solution_hydrogens geom
_atom_sites_solution_primary direct
_atom_sites_solution_secondary difmap
_audit_creation_method SHELXL-97
_cell_angle_alpha 90.00
_cell_angle_beta 94.891(3)
_cell_angle_gamma 90.00
_cell_formula_units_Z 2
_cell_length_a 16.2538(5)
_cell_length_b 8.7093(3)
_cell_length_c 20.8595(6)
_cell_measurement_reflns_used 6235
_cell_measurement_temperature 127.4(6)
_cell_measurement_theta_max 28.7090
_cell_measurement_theta_min 3.3610
_cell_volume 2942.10(16)
_computing_structure_refinement 'SHELXL-97 (Sheldrick, 1997)'
_computing_structure_solution 'SHELXS-97 (Sheldrick, 1990)'
_diffrn_ambient_temperature 127.4(6)
_diffrn_detector_area_resol_mean 16.2116
_diffrn_measured_fraction_theta_full 0.995
_diffrn_measured_fraction_theta_max 0.995
_diffrn_measurement_device_type 'SuperNova, Single source at offset, Eos'
_diffrn_measurement_method '\w scans'
_diffrn_radiation_monochromator mirror
_diffrn_radiation_source 'SuperNova (Mo) X-ray Source'
_diffrn_radiation_type MoK\a
_diffrn_radiation_wavelength 0.71073
_diffrn_reflns_av_R_equivalents 0.0427
_diffrn_reflns_av_sigmaI/netI 0.0570
_diffrn_reflns_limit_h_max 17
_diffrn_reflns_limit_h_min -19
_diffrn_reflns_limit_k_max 10
_diffrn_reflns_limit_k_min -9
_diffrn_reflns_limit_l_max 24
_diffrn_reflns_limit_l_min -24
_diffrn_reflns_number 13296
_diffrn_reflns_theta_full 25.01
_diffrn_reflns_theta_max 25.01
_diffrn_reflns_theta_min 3.05
_exptl_absorpt_coefficient_mu 2.455
_exptl_absorpt_correction_T_max 0.8667
_exptl_absorpt_correction_T_min 0.6663
_exptl_absorpt_correction_type multi-scan
_exptl_absorpt_process_details SADABS
_exptl_crystal_colour Orange
_exptl_crystal_density_diffrn 1.562
_exptl_crystal_density_method 'not measured'
_exptl_crystal_description Strip
_exptl_crystal_F_000 1376
_exptl_crystal_size_max 0.18
_exptl_crystal_size_mid 0.12
_exptl_crystal_size_min 0.06
_refine_diff_density_max 2.071
_refine_diff_density_min -1.418
_refine_diff_density_rms 0.160
_refine_ls_extinction_method none
_refine_ls_goodness_of_fit_ref 1.038
_refine_ls_hydrogen_treatment mixed
_refine_ls_matrix_type full
_refine_ls_number_parameters 394
_refine_ls_number_reflns 5160
_refine_ls_number_restraints 36
_refine_ls_restrained_S_all 1.046
_refine_ls_R_factor_all 0.0579
_refine_ls_R_factor_gt 0.0473
_refine_ls_shift/su_max 0.001
_refine_ls_shift/su_mean 0.000
_refine_ls_structure_factor_coef Fsqd
_refine_ls_weighting_details 'calc w=1/[\s^2^(Fo^2^)+(0.0569P)^2^+17.0579P] where P=(Fo^2^+2Fc^2^)/3'
_refine_ls_weighting_scheme calc
_refine_ls_wR_factor_gt 0.1143
_refine_ls_wR_factor_ref 0.1223
_reflns_number_gt 4382
_reflns_number_total 5160
_reflns_threshold_expression >2sigma(I)
_cod_data_source_file ic501395p_si_002.cif
_cod_data_source_block 4
_cod_depositor_comments
;
The following automatic conversions were performed:

'_symmetry_cell_setting' value 'Monoclinic' changed to 'monoclinic'
according to
/home/saulius/struct/COD-crude-data--automatic-downloads/rss-feeds/ACS/lib/dictionaries/cif_core.dic
dictionary named 'cif_core.dic' version 2.4.2 from
2011-04-26.

'_exptl_absorpt_correction_type' value 'Multi-scan'
changed to 'multi-scan' according to
/home/saulius/struct/COD-crude-data--automatic-downloads/rss-feeds/ACS/lib/dictionaries/cif_core.dic
dictionary named 'cif_core.dic' version 2.4.2 from 2011-04-26.

Automatic conversion script
Id: cif_fix_values 2281 2013-09-26 08:29:07Z andrius 

 Adding full bibliography for 4341062--4341068.cif.
;
_cod_original_cell_volume 2942.11(16)
_cod_original_sg_symbol_H-M P21/n
_cod_database_code 4341065

loop_
_symmetry_equiv_pos_as_xyz
'x, y, z'
'-x+1/2, y+1/2, -z+1/2'
'-x, -y, -z'
'x-1/2, -y-1/2, z-1/2'

loop_
_atom_site_label
_atom_site_type_symbol
_atom_site_fract_x
_atom_site_fract_y
_atom_site_fract_z
_atom_site_U_iso_or_equiv
_atom_site_adp_type
_atom_site_occupancy
_atom_site_symmetry_multiplicity
_atom_site_calc_flag
_atom_site_refinement_flags
Tb1 Tb 0.242390(16) 0.22123(4) 0.712416(13) 0.01488(13) Uani 1 1 d .
O1 O 0.1259(3) 0.3573(5) 0.6622(2) 0.0237(10) Uani 1 1 d .
O2 O 0.3693(3) 0.3201(6) 0.7484(2) 0.0225(10) Uani 1 1 d .
O3 O 0.3208(3) 0.0384(5) 0.6605(2) 0.0232(10) Uani 1 1 d .
O4 O 0.1784(3) 0.2997(5) 0.8016(2) 0.0205(10) Uani 1 1 d .
O5 O 0.1368(3) 0.0439(5) 0.7011(2) 0.0218(10) Uani 1 1 d .
O6 O 0.2880(2) 0.0330(5) 0.79533(19) 0.0169(9) Uani 1 1 d .
O7 O 0.2784(3) 0.3218(6) 0.6131(2) 0.0356(12) Uani 1 1 d U
O8 O 0.3924(6) 0.6645(14) 0.4343(6) 0.042(3) Uani 0.50 1 d P
N1 N -0.0148(4) 0.9341(7) 0.4991(3) 0.0286(14) Uani 1 1 d .
N2 N 0.7548(5) 0.4578(10) 0.8402(4) 0.058(2) Uani 1 1 d U
N3 N 0.7144(5) -0.1395(11) 0.6879(4) 0.058(2) Uani 1 1 d U
N4 N 0.3514(7) 0.2767(12) 0.5300(5) 0.079(3) Uani 1 1 d U
N5 N 0.2642(7) 0.5919(14) 0.4185(5) 0.026(3) Uani 0.50 1 d PU
C1 C 0.1517(4) 0.4925(7) 0.6657(3) 0.0171(14) Uani 1 1 d .
C2 C 0.1106(4) 0.6089(8) 0.6205(3) 0.0208(14) Uani 1 1 d .
C3 C 0.1487(4) 0.7490(8) 0.6104(3) 0.0230(15) Uani 1 1 d .
H3 H 0.2006 0.7697 0.6309 0.028 Uiso 1 1 calc R
C4 C 0.1096(4) 0.8576(9) 0.5698(3) 0.0264(16) Uani 1 1 d .
H4 H 0.1354 0.9508 0.5632 0.032 Uiso 1 1 calc R
C5 C 0.0321(4) 0.8277(9) 0.5391(3) 0.0259(16) Uani 1 1 d .
C6 C -0.0039(5) 0.6845(9) 0.5468(4) 0.0340(18) Uani 1 1 d .
H6 H -0.0546 0.6623 0.5247 0.041 Uiso 1 1 calc R
C7 C 0.0344(4) 0.5755(9) 0.5867(3) 0.0295(17) Uani 1 1 d .
H7 H 0.0099 0.4800 0.5911 0.035 Uiso 1 1 calc R
C8 C 0.4014(4) 0.4312(8) 0.7798(3) 0.0195(14) Uani 1 1 d .
C9 C 0.4931(4) 0.4263(9) 0.7966(3) 0.0266(16) Uani 1 1 d .
C10 C 0.5319(5) 0.5379(10) 0.8367(4) 0.0373(19) Uani 1 1 d .
H10 H 0.4999 0.6126 0.8545 0.045 Uiso 1 1 calc R
C11 C 0.6160(5) 0.5403(12) 0.8506(4) 0.051(2) Uani 1 1 d .
H11 H 0.6407 0.6155 0.8774 0.061 Uiso 1 1 calc R
C12 C 0.6626(6) 0.4298(14) 0.8241(5) 0.063(3) Uani 1 1 d U
C13 C 0.6260(6) 0.3122(14) 0.7858(6) 0.065(3) Uani 1 1 d .
H13 H 0.6582 0.2360 0.7692 0.078 Uiso 1 1 calc R
C14 C 0.5397(5) 0.3115(11) 0.7729(5) 0.046(2) Uani 1 1 d .
H14 H 0.5142 0.2332 0.7483 0.056 Uiso 1 1 calc R
C15 C 0.3567(4) -0.0851(8) 0.6776(3) 0.0181(14) Uani 1 1 d .
C16 C 0.4491(4) -0.0929(9) 0.6738(3) 0.0248(16) Uani 1 1 d .
C17 C 0.4908(5) 0.0161(10) 0.6412(4) 0.0348(19) Uani 1 1 d .
H17 H 0.4622 0.0943 0.6185 0.042 Uiso 1 1 calc R
C18 C 0.5777(5) 0.0069(11) 0.6427(4) 0.0448(19) Uani 1 1 d U
H18 H 0.6064 0.0790 0.6204 0.054 Uiso 1 1 calc R
C19 C 0.6200(6) -0.1060(13) 0.6763(4) 0.055(2) Uani 1 1 d U
C20 C 0.5782(5) -0.2140(15) 0.7073(5) 0.067(3) Uani 1 1 d .
H20 H 0.6075 -0.2918 0.7296 0.080 Uiso 1 1 calc R
C21 C 0.4926(5) -0.2112(11) 0.7065(4) 0.046(2) Uani 1 1 d .
H21 H 0.4647 -0.2870 0.7275 0.055 Uiso 1 1 calc R
C22 C 0.3382(6) 0.3357(13) 0.5801(5) 0.056(2) Uani 1 1 d U
C23 C 0.4125(7) 0.4500(12) 0.6052(5) 0.072(3) Uani 1 1 d .
H23A H 0.3985 0.5015 0.6435 0.108 Uiso 1 1 calc R
H23B H 0.4209 0.5245 0.5725 0.108 Uiso 1 1 calc R
H23C H 0.4622 0.3917 0.6146 0.108 Uiso 1 1 calc R
C24 C 0.4216(7) 0.2870(13) 0.4910(5) 0.071(3) Uani 1 1 d .
H24A H 0.4120 0.3674 0.4598 0.106 Uiso 1 1 calc R
H24B H 0.4282 0.1911 0.4694 0.106 Uiso 1 1 calc R
H24C H 0.4708 0.3092 0.5183 0.106 Uiso 1 1 calc R
C25 C 0.2760(9) 0.1752(16) 0.5063(5) 0.091(4) Uani 1 1 d U
H25A H 0.2863 0.0709 0.5194 0.136 Uiso 1 1 calc R
H25B H 0.2677 0.1800 0.4602 0.136 Uiso 1 1 calc R
H25C H 0.2275 0.2122 0.5246 0.136 Uiso 1 1 calc R
C26 C 0.3279(8) 0.6601(17) 0.4507(6) 0.023(3) Uani 0.50 1 d PU
C27 C 0.3105(11) 0.733(2) 0.5161(10) 0.053(5) Uani 0.50 1 d P
H27A H 0.3605 0.7340 0.5442 0.080 Uiso 0.50 1 calc PR
H27B H 0.2694 0.6732 0.5353 0.080 Uiso 0.50 1 calc PR
H27C H 0.2908 0.8359 0.5092 0.080 Uiso 0.50 1 calc PR
C28 C 0.1839(9) 0.576(2) 0.4446(10) 0.049(5) Uani 0.50 1 d P
H28A H 0.1914 0.5361 0.4875 0.074 Uiso 0.50 1 calc PR
H28B H 0.1497 0.5078 0.4179 0.074 Uiso 0.50 1 calc PR
H28C H 0.1578 0.6752 0.4454 0.074 Uiso 0.50 1 calc PR
C29 C 0.2789(13) 0.533(3) 0.3562(10) 0.074(7) Uani 0.50 1 d P
H29A H 0.3311 0.5707 0.3443 0.111 Uiso 0.50 1 calc PR
H29B H 0.2357 0.5671 0.3252 0.111 Uiso 0.50 1 calc PR
H29C H 0.2798 0.4232 0.3575 0.111 Uiso 0.50 1 calc PR

loop_
_atom_site_aniso_label
_atom_site_aniso_U_11
_atom_site_aniso_U_22
_atom_site_aniso_U_33
_atom_site_aniso_U_23
_atom_site_aniso_U_13
_atom_site_aniso_U_12
Tb1 0.01152(18) 0.0132(2) 0.01957(19) 0.00035(12) -0.00083(11) 0.00014(12)
O1 0.023(2) 0.014(3) 0.033(3) 0.003(2) -0.0079(19) 0.000(2)
O2 0.017(2) 0.021(3) 0.029(3) -0.004(2) 0.0021(19) -0.004(2)
O3 0.026(2) 0.020(3) 0.024(2) 0.003(2) 0.0059(19) 0.006(2)
O4 0.013(2) 0.023(3) 0.026(2) 0.002(2) 0.0011(18) 0.002(2)
O5 0.017(2) 0.014(3) 0.033(3) 0.003(2) -0.0030(19) -0.004(2)
O6 0.010(2) 0.017(2) 0.023(2) -0.0006(18) -0.0030(17) -0.0015(19)
O7 0.051(3) 0.024(3) 0.033(3) 0.010(2) 0.009(2) 0.014(3)
O8 0.031(6) 0.038(7) 0.060(7) -0.004(6) 0.016(5) -0.014(5)
N1 0.032(3) 0.020(3) 0.032(3) 0.003(3) -0.009(3) -0.001(3)
N2 0.056(4) 0.059(6) 0.054(5) -0.001(4) -0.012(4) 0.001(4)
N3 0.050(4) 0.066(6) 0.060(5) 0.018(4) 0.017(4) 0.000(4)
N4 0.080(3) 0.079(3) 0.077(3) 0.0020(19) 0.0102(19) 0.0020(19)
N5 0.028(3) 0.025(3) 0.027(3) 0.0018(19) 0.0043(19) 0.001(2)
C1 0.020(3) 0.013(4) 0.019(3) -0.001(3) 0.002(3) 0.001(3)
C2 0.025(3) 0.016(4) 0.021(3) 0.000(3) 0.000(3) 0.001(3)
C3 0.020(3) 0.024(4) 0.025(4) 0.006(3) -0.003(3) -0.006(3)
C4 0.028(4) 0.019(4) 0.033(4) 0.002(3) 0.002(3) -0.002(3)
C5 0.025(3) 0.024(4) 0.027(4) 0.003(3) -0.008(3) 0.008(3)
C6 0.028(4) 0.023(4) 0.047(5) 0.004(3) -0.018(3) -0.003(3)
C7 0.029(4) 0.019(4) 0.038(4) 0.003(3) -0.012(3) -0.004(3)
C8 0.017(3) 0.014(4) 0.028(4) 0.006(3) 0.003(3) -0.001(3)
C9 0.019(3) 0.027(4) 0.034(4) 0.007(3) -0.001(3) -0.006(3)
C10 0.029(4) 0.042(5) 0.038(4) 0.005(4) -0.012(3) -0.007(4)
C11 0.036(5) 0.058(7) 0.055(6) 0.009(5) -0.020(4) -0.013(5)
C12 0.050(4) 0.077(8) 0.059(6) 0.036(6) -0.007(5) -0.012(6)
C13 0.033(5) 0.064(8) 0.101(9) 0.012(6) 0.018(5) 0.022(5)
C14 0.019(4) 0.045(6) 0.076(6) -0.007(5) 0.007(4) 0.004(4)
C15 0.017(3) 0.016(4) 0.021(3) -0.003(3) 0.003(3) -0.004(3)
C16 0.019(3) 0.030(4) 0.026(4) -0.008(3) 0.004(3) -0.005(3)
C17 0.029(4) 0.035(5) 0.041(5) 0.001(4) 0.013(3) -0.009(4)
C18 0.043(2) 0.048(3) 0.045(2) -0.0039(18) 0.0122(18) -0.0077(18)
C19 0.047(3) 0.077(7) 0.042(5) -0.003(4) 0.003(4) 0.004(5)
C20 0.024(4) 0.112(10) 0.066(7) 0.025(6) 0.010(4) 0.015(5)
C21 0.018(4) 0.059(6) 0.059(6) 0.022(5) 0.001(4) 0.006(4)
C22 0.057(3) 0.058(3) 0.054(3) 0.0040(19) 0.0138(18) 0.0033(19)
C23 0.104(9) 0.048(7) 0.064(7) 0.002(5) 0.011(6) -0.025(7)
C24 0.091(8) 0.072(8) 0.055(6) 0.004(5) 0.042(6) 0.003(7)
C25 0.131(11) 0.094(10) 0.045(6) 0.006(6) -0.003(6) -0.033(8)
C26 0.025(3) 0.022(3) 0.023(3) 0.001(2) 0.002(2) 0.001(2)
C27 0.034(9) 0.055(13) 0.071(13) -0.029(10) 0.002(9) 0.013(9)
C28 0.021(8) 0.030(10) 0.101(15) 0.010(10) 0.023(9) 0.001(7)
C29 0.061(13) 0.070(16) 0.084(16) 0.002(13) -0.036(11) -0.002(12)

loop_
_atom_type_symbol
_atom_type_description
_atom_type_scat_dispersion_real
_atom_type_scat_dispersion_imag
_atom_type_scat_source
C C 0.0033 0.0016 'International Tables Vol C Tables 4.2.6.8 and 6.1.1.4'
H H 0.0000 0.0000 'International Tables Vol C Tables 4.2.6.8 and 6.1.1.4'
Tb Tb -0.1723 4.1537 'International Tables Vol C Tables 4.2.6.8 and 6.1.1.4'
N N 0.0061 0.0033 'International Tables Vol C Tables 4.2.6.8 and 6.1.1.4'
O O 0.0106 0.0060 'International Tables Vol C Tables 4.2.6.8 and 6.1.1.4'

loop_
_geom_angle_atom_site_label_1
_geom_angle_atom_site_label_2
_geom_angle_atom_site_label_3
_geom_angle
_geom_angle_site_symmetry_1
_geom_angle_site_symmetry_3
O2 Tb1 O5 157.30(16) . .
O2 Tb1 O4 94.54(15) . .
O5 Tb1 O4 84.17(16) . .
O2 Tb1 O3 84.14(16) . .
O5 Tb1 O3 85.84(16) . .
O4 Tb1 O3 150.08(16) . .
O2 Tb1 O7 82.27(18) . .
O5 Tb1 O7 113.30(18) . .
O4 Tb1 O7 139.19(18) . .
O3 Tb1 O7 70.41(16) . .
O2 Tb1 O1 127.60(17) . .
O5 Tb1 O1 74.53(16) . .
O4 Tb1 O1 79.21(15) . .
O3 Tb1 O1 124.79(16) . .
O7 Tb1 O1 71.34(17) . .
O2 Tb1 O6 79.12(15) . .
O5 Tb1 O6 78.58(15) . .
O4 Tb1 O6 76.09(15) . .
O3 Tb1 O6 74.31(14) . .
O7 Tb1 O6 141.43(16) . .
O1 Tb1 O6 144.97(15) . .
O2 Tb1 O6 78.59(15) . 2_556
O5 Tb1 O6 121.64(14) . 2_556
O4 Tb1 O6 70.47(14) . 2_556
O3 Tb1 O6 137.53(14) . 2_556
O7 Tb1 O6 69.01(15) . 2_556
O1 Tb1 O6 50.05(14) . 2_556
O6 Tb1 O6 137.77(9) . 2_556
O2 Tb1 C1 102.71(17) . .
O5 Tb1 C1 99.10(17) . .
O4 Tb1 C1 77.28(16) . .
O3 Tb1 C1 132.27(16) . .
O7 Tb1 C1 64.06(17) . .
O1 Tb1 C1 24.94(16) . .
O6 Tb1 C1 153.36(15) . .
O6 Tb1 C1 25.70(15) 2_556 .
C1 O1 Tb1 101.1(4) . .
C8 O2 Tb1 141.2(4) . .
C15 O3 Tb1 134.5(4) . .
C15 O4 Tb1 140.0(4) 2_556 .
C8 O5 Tb1 152.0(4) 2_546 .
C1 O6 Tb1 144.0(4) 2_546 .
C1 O6 Tb1 83.6(4) 2_546 2_546
Tb1 O6 Tb1 125.04(16) . 2_546
C22 O7 Tb1 141.6(6) . .
N1 N1 C5 113.3(7) 3_576 .
N3 N2 C12 103.1(9) 2_656 .
N2 N3 C19 104.1(8) 2_646 .
C22 N4 C24 131.7(11) . .
C22 N4 C25 109.0(10) . .
C24 N4 C25 119.3(10) . .
C26 N5 C29 115.8(13) . .
C26 N5 C28 122.5(13) . .
C29 N5 C28 121.8(15) . .
O1 C1 O6 122.4(6) . 2_556
O1 C1 C2 118.1(6) . .
O6 C1 C2 119.5(6) 2_556 .
O1 C1 Tb1 54.0(3) . .
O6 C1 Tb1 70.7(3) 2_556 .
C2 C1 Tb1 160.8(4) . .
C3 C2 C7 119.5(6) . .
C3 C2 C1 120.4(6) . .
C7 C2 C1 120.1(6) . .
C4 C3 C2 120.2(6) . .
C4 C3 H3 119.9 . .
C2 C3 H3 119.9 . .
C3 C4 C5 120.3(7) . .
C3 C4 H4 119.8 . .
C5 C4 H4 119.8 . .
C4 C5 C6 119.2(7) . .
C4 C5 N1 124.6(7) . .
C6 C5 N1 116.2(6) . .
C7 C6 C5 121.0(7) . .
C7 C6 H6 119.5 . .
C5 C6 H6 119.5 . .
C6 C7 C2 119.7(7) . .
C6 C7 H7 120.2 . .
C2 C7 H7 120.2 . .
O5 C8 O2 125.2(6) 2_556 .
O5 C8 C9 117.4(6) 2_556 .
O2 C8 C9 117.4(6) . .
C14 C9 C10 119.2(7) . .
C14 C9 C8 120.3(7) . .
C10 C9 C8 120.5(7) . .
C11 C10 C9 121.8(9) . .
C11 C10 H10 119.1 . .
C9 C10 H10 119.1 . .
C12 C11 C10 118.6(9) . .
C12 C11 H11 120.7 . .
C10 C11 H11 120.7 . .
C11 C12 C13 121.4(9) . .
C11 C12 N2 111.4(10) . .
C13 C12 N2 127.2(10) . .
C12 C13 C14 118.8(10) . .
C12 C13 H13 120.6 . .
C14 C13 H13 120.6 . .
C9 C14 C13 120.0(9) . .
C9 C14 H14 120.0 . .
C13 C14 H14 120.0 . .
O4 C15 O3 124.7(6) 2_546 .
O4 C15 C16 117.8(6) 2_546 .
O3 C15 C16 117.4(6) . .
C17 C16 C21 120.1(7) . .
C17 C16 C15 121.8(7) . .
C21 C16 C15 118.1(6) . .
C16 C17 C18 118.8(8) . .
C16 C17 H17 120.6 . .
C18 C17 H17 120.6 . .
C19 C18 C17 120.9(8) . .
C19 C18 H18 119.5 . .
C17 C18 H18 119.5 . .
C20 C19 C18 119.7(9) . .
C20 C19 N3 108.8(9) . .
C18 C19 N3 131.5(9) . .
C19 C20 C21 121.6(10) . .
C19 C20 H20 119.2 . .
C21 C20 H20 119.2 . .
C20 C21 C16 118.9(8) . .
C20 C21 H21 120.6 . .
C16 C21 H21 120.6 . .
N4 C22 O7 130.3(11) . .
N4 C22 C23 111.2(9) . .
O7 C22 C23 118.5(9) . .
C22 C23 H23A 109.5 . .
C22 C23 H23B 109.5 . .
H23A C23 H23B 109.5 . .
C22 C23 H23C 109.5 . .
H23A C23 H23C 109.5 . .
H23B C23 H23C 109.5 . .
N4 C24 H24A 109.5 . .
N4 C24 H24B 109.5 . .
H24A C24 H24B 109.5 . .
N4 C24 H24C 109.5 . .
H24A C24 H24C 109.5 . .
H24B C24 H24C 109.5 . .
N4 C25 H25A 109.5 . .
N4 C25 H25B 109.5 . .
H25A C25 H25B 109.5 . .
N4 C25 H25C 109.5 . .
H25A C25 H25C 109.5 . .
H25B C25 H25C 109.5 . .
O8 C26 N5 124.5(14) . .
O8 C26 C27 119.7(14) . .
N5 C26 C27 115.8(12) . .
C26 C27 H27A 109.5 . .
C26 C27 H27B 109.5 . .
H27A C27 H27B 109.5 . .
C26 C27 H27C 109.5 . .
H27A C27 H27C 109.5 . .
H27B C27 H27C 109.5 . .
N5 C28 H28A 109.5 . .
N5 C28 H28B 109.5 . .
H28A C28 H28B 109.5 . .
N5 C28 H28C 109.5 . .
H28A C28 H28C 109.5 . .
H28B C28 H28C 109.5 . .
N5 C29 H29A 109.5 . .
N5 C29 H29B 109.5 . .
H29A C29 H29B 109.5 . .
N5 C29 H29C 109.5 . .
H29A C29 H29C 109.5 . .
H29B C29 H29C 109.5 . .

loop_
_geom_bond_atom_site_label_1
_geom_bond_atom_site_label_2
_geom_bond_distance
_geom_bond_site_symmetry_2
Tb1 O2 2.301(4) .
Tb1 O5 2.306(4) .
Tb1 O4 2.311(4) .
Tb1 O3 2.359(4) .
Tb1 O7 2.369(5) .
Tb1 O1 2.397(4) .
Tb1 O6 2.451(4) .
Tb1 O6 2.762(4) 2_556
Tb1 C1 2.908(6) .
O1 C1 1.250(8) .
O2 C8 1.257(8) .
O3 C15 1.260(8) .
O4 C15 1.249(8) 2_556
O5 C8 1.245(8) 2_546
O6 C1 1.269(7) 2_546
O6 Tb1 2.762(4) 2_546
O7 C22 1.242(10) .
O8 C26 1.130(16) .
N1 N1 1.245(12) 3_576
N1 C5 1.424(9) .
N2 N3 1.167(11) 2_656
N2 C12 1.527(12) .
N3 N2 1.167(11) 2_646
N3 C19 1.561(12) .
N4 C22 1.199(13) .
N4 C24 1.460(13) .
N4 C25 1.557(16) .
N5 C26 1.325(18) .
N5 C29 1.43(2) .
N5 C28 1.463(17) .
C1 O6 1.269(7) 2_556
C1 C2 1.502(9) .
C2 C3 1.393(9) .
C2 C7 1.402(9) .
C3 C4 1.386(10) .
C3 H3 0.9300 .
C4 C5 1.389(10) .
C4 H4 0.9300 .
C5 C6 1.393(11) .
C6 C7 1.376(10) .
C6 H6 0.9300 .
C7 H7 0.9300 .
C8 O5 1.245(8) 2_556
C8 C9 1.502(9) .
C9 C14 1.372(11) .
C9 C10 1.397(11) .
C10 C11 1.372(11) .
C10 H10 0.9300 .
C11 C12 1.371(15) .
C11 H11 0.9300 .
C12 C13 1.400(16) .
C13 C14 1.406(12) .
C13 H13 0.9300 .
C14 H14 0.9300 .
C15 O4 1.249(8) 2_546
C15 C16 1.514(8) .
C16 C17 1.379(10) .
C16 C21 1.394(11) .
C17 C18 1.413(11) .
C17 H17 0.9300 .
C18 C19 1.360(13) .
C18 H18 0.9300 .
C19 C20 1.356(14) .
C20 C21 1.390(11) .
C20 H20 0.9300 .
C21 H21 0.9300 .
C22 C23 1.618(14) .
C23 H23A 0.9600 .
C23 H23B 0.9600 .
C23 H23C 0.9600 .
C24 H24A 0.9600 .
C24 H24B 0.9600 .
C24 H24C 0.9600 .
C25 H25A 0.9600 .
C25 H25B 0.9600 .
C25 H25C 0.9600 .
C26 C27 1.55(2) .
C27 H27A 0.9600 .
C27 H27B 0.9600 .
C27 H27C 0.9600 .
C28 H28A 0.9600 .
C28 H28B 0.9600 .
C28 H28C 0.9600 .
C29 H29A 0.9600 .
C29 H29B 0.9600 .
C29 H29C 0.9600 .
